data_7220461
loop_
_publ_author_name
'Bing, Yingying'
'Yu, Meihui'
'ming, hu'

_publ_section_title
;
 Synthesis, structures, and properties of seven transition metal
 coordination polymers based on a long semirigid dicarboxylic acid ligand
;
_journal_name_full 'RSC Adv.'
_journal_paper_doi 10.1039/C5RA06012E
_journal_year 2015
_chemical_formula_sum 'C16 H11 N Ni0.5 O3.5'
_chemical_formula_weight 302.61
_chemical_name_systematic
; 
 ? 
;
_space_group_IT_number 56
_symmetry_cell_setting orthorhombic
_symmetry_space_group_name_Hall '-P 2ab 2ac'
_symmetry_space_group_name_H-M 'P c c n'
_atom_sites_solution_hydrogens geom
_atom_sites_solution_primary direct
_atom_sites_solution_secondary difmap
_audit_creation_method SHELXL-97
_audit_update_record
;
2015-03-12 deposited with the CCDC.
2015-05-13 downloaded from the CCDC.
;
_cell_angle_alpha 90.00
_cell_angle_beta 90.00
_cell_angle_gamma 90.00
_cell_formula_units_Z 8
_cell_length_a 5.83670(16)
_cell_length_b 22.1190(6)
_cell_length_c 20.4593(5)
_cell_measurement_reflns_used 4864
_cell_measurement_temperature 293(2)
_cell_measurement_theta_max 71.2240
_cell_measurement_theta_min 4.5460
_cell_volume 2641.34(12)
_computing_structure_refinement 'SHELXL-97 (Sheldrick, 1997)'
_computing_structure_solution 'SHELXS-97 (Sheldrick, 1990)'
_diffrn_ambient_temperature 293(2)
_diffrn_measured_fraction_theta_full 1.000
_diffrn_measured_fraction_theta_max 1.000
_diffrn_measurement_device_type 'Xcalibur, Eos, Gemini'
_diffrn_radiation_monochromator graphite
_diffrn_radiation_source 'Enhance (Cu) X-ray Source'
_diffrn_radiation_type CuK\a
_diffrn_radiation_wavelength 1.54184
_diffrn_reflns_av_R_equivalents 0.0329
_diffrn_reflns_av_sigmaI/netI 0.0199
_diffrn_reflns_limit_h_max 5
_diffrn_reflns_limit_h_min -6
_diffrn_reflns_limit_k_max 25
_diffrn_reflns_limit_k_min -26
_diffrn_reflns_limit_l_max 24
_diffrn_reflns_limit_l_min -24
_diffrn_reflns_number 14373
_diffrn_reflns_theta_full 67.24
_diffrn_reflns_theta_max 67.24
_diffrn_reflns_theta_min 4.00
_exptl_absorpt_coefficient_mu 1.533
_exptl_absorpt_correction_T_max 0.8495
_exptl_absorpt_correction_T_min 0.8256
_exptl_absorpt_correction_type multi-scan
_exptl_absorpt_process_details sadabs
_exptl_crystal_density_diffrn 1.522
_exptl_crystal_density_method 'not measured'
_exptl_crystal_description strip
_exptl_crystal_F_000 1248
_exptl_crystal_size_max 0.13
_exptl_crystal_size_mid 0.12
_exptl_crystal_size_min 0.11
_refine_diff_density_max 0.212
_refine_diff_density_min -0.404
_refine_diff_density_rms 0.050
_refine_ls_extinction_method none
_refine_ls_goodness_of_fit_ref 1.032
_refine_ls_hydrogen_treatment constr
_refine_ls_matrix_type full
_refine_ls_number_parameters 191
_refine_ls_number_reflns 2366
_refine_ls_number_restraints 0
_refine_ls_restrained_S_all 1.032
_refine_ls_R_factor_all 0.0444
_refine_ls_R_factor_gt 0.0386
_refine_ls_shift/su_max 0.000
_refine_ls_shift/su_mean 0.000
_refine_ls_structure_factor_coef Fsqd
_refine_ls_weighting_details 'calc w=1/[\s^2^(Fo^2^)+(0.0686P)^2^+0.7564P] where P=(Fo^2^+2Fc^2^)/3'
_refine_ls_weighting_scheme calc
_refine_ls_wR_factor_gt 0.1057
_refine_ls_wR_factor_ref 0.1115
_reflns_number_gt 2031
_reflns_number_total 2366
_reflns_threshold_expression >2sigma(I)
_cod_data_source_file c5ra06012e2.cif
_cod_data_source_block 5
_cod_original_cell_volume 2641.33(12)
_cod_original_sg_symbol_H-M Pccn
_cod_original_formula_sum 'C16 H11 N Ni0.50 O3.50'
_cod_database_code 7220461

loop_
_symmetry_equiv_pos_as_xyz
'x, y, z'
'-x+1/2, -y+1/2, z'
'x+1/2, -y, -z+1/2'
'-x, y+1/2, -z+1/2'
'-x, -y, -z'
'x-1/2, y-1/2, -z'
'-x-1/2, y, z-1/2'
'x, -y-1/2, z-1/2'

loop_
_atom_site_label
_atom_site_type_symbol
_atom_site_fract_x
_atom_site_fract_y
_atom_site_fract_z
_atom_site_U_iso_or_equiv
_atom_site_adp_type
_atom_site_occupancy
_atom_site_symmetry_multiplicity
_atom_site_calc_flag
_atom_site_refinement_flags
Ni1 Ni 0.7500 0.7500 0.38126(2) 0.04085(18) Uani 1 2 d S
N1 N 0.9354(3) 0.71475(7) 0.45680(8) 0.0426(4) Uani 1 1 d .
O1 O 0.9076(3) 0.69903(7) 0.31079(7) 0.0599(5) Uani 1 1 d .
O2 O 0.5885(2) 0.66589(6) 0.35307(6) 0.0452(4) Uani 1 1 d .
O3 O 0.6962(3) 0.49360(8) 0.10369(8) 0.0585(4) Uani 1 1 d .
O4 O 0.7500 0.2500 0.26615(12) 0.0836(9) Uani 1 2 d S
H4C H 0.6471 0.2653 0.2419 0.100 Uiso 0.50 1 d PR
H4D H 0.8529 0.2347 0.2419 0.100 Uiso 0.50 1 d PR
C1 C 0.7433(3) 0.66178(9) 0.31061(9) 0.0427(5) Uani 1 1 d .
C2 C 0.7354(3) 0.61502(9) 0.25791(9) 0.0392(4) Uani 1 1 d .
C3 C 0.9148(3) 0.61139(9) 0.21343(9) 0.0448(5) Uani 1 1 d .
H3 H 1.0421 0.6362 0.2187 0.054 Uiso 1 1 calc R
C4 C 0.9067(4) 0.57153(9) 0.16159(10) 0.0453(5) Uani 1 1 d .
H4 H 1.0276 0.5695 0.1321 0.054 Uiso 1 1 calc R
C5 C 0.7180(3) 0.53476(9) 0.15395(10) 0.0415(4) Uani 1 1 d .
C6 C 0.5395(4) 0.53693(9) 0.19845(10) 0.0454(5) Uani 1 1 d .
H6 H 0.4143 0.5113 0.1937 0.054 Uiso 1 1 calc R
C7 C 0.5479(3) 0.57729(9) 0.24988(9) 0.0425(5) Uani 1 1 d .
H7 H 0.4268 0.5792 0.2794 0.051 Uiso 1 1 calc R
C8 C 0.8531(4) 0.49771(9) 0.05190(10) 0.0462(5) Uani 1 1 d .
C9 C 0.8000(4) 0.53333(11) -0.00123(12) 0.0546(5) Uani 1 1 d .
H9 H 0.6649 0.5556 -0.0019 0.065 Uiso 1 1 calc R
C10 C 1.0504(4) 0.46442(11) 0.05367(10) 0.0553(6) Uani 1 1 d .
H10 H 1.0837 0.4405 0.0898 0.066 Uiso 1 1 calc R
C11 C 1.1205(4) 0.67973(11) 0.45599(14) 0.0614(6) Uani 1 1 d .
H11 H 1.1831 0.6685 0.4160 0.074 Uiso 1 1 calc R
C12 C 1.2237(5) 0.65938(13) 0.5136(2) 0.0814(10) Uani 1 1 d .
H12 H 1.3530 0.6349 0.5114 0.098 Uiso 1 1 calc R
C13 C 1.1364(6) 0.67509(13) 0.57229(17) 0.0806(9) Uani 1 1 d .
H13 H 1.2054 0.6615 0.6106 0.097 Uiso 1 1 calc R
C14 C 0.9419(4) 0.71185(10) 0.57525(11) 0.0583(6) Uani 1 1 d .
C15 C 0.8481(3) 0.73066(9) 0.51554(9) 0.0403(4) Uani 1 1 d .
C16 C 0.8403(6) 0.73203(15) 0.63475(11) 0.0816(10) Uani 1 1 d .
H16 H 0.9025 0.7196 0.6744 0.098 Uiso 1 1 calc R

loop_
_atom_site_aniso_label
_atom_site_aniso_U_11
_atom_site_aniso_U_22
_atom_site_aniso_U_33
_atom_site_aniso_U_23
_atom_site_aniso_U_13
_atom_site_aniso_U_12
Ni1 0.0535(3) 0.0412(3) 0.0278(3) 0.000 0.000 -0.0044(2)
N1 0.0433(9) 0.0414(9) 0.0429(9) -0.0004(7) -0.0016(7) 0.0030(7)
O1 0.0725(10) 0.0626(10) 0.0447(8) -0.0199(7) 0.0224(7) -0.0278(8)
O2 0.0559(8) 0.0438(8) 0.0359(7) -0.0022(6) 0.0109(6) -0.0063(6)
O3 0.0669(10) 0.0614(10) 0.0471(8) -0.0201(7) 0.0128(7) -0.0220(8)
O4 0.0681(16) 0.137(3) 0.0454(13) 0.000 0.000 0.0445(16)
C1 0.0530(11) 0.0429(11) 0.0322(9) 0.0009(8) 0.0062(8) -0.0066(8)
C2 0.0478(11) 0.0385(10) 0.0313(9) 0.0007(8) 0.0045(8) -0.0028(8)
C3 0.0460(11) 0.0459(11) 0.0426(10) -0.0061(8) 0.0075(8) -0.0107(9)
C4 0.0470(11) 0.0479(11) 0.0409(10) -0.0078(9) 0.0110(9) -0.0067(9)
C5 0.0495(11) 0.0395(10) 0.0356(10) -0.0036(8) -0.0005(8) -0.0027(8)
C6 0.0442(11) 0.0470(11) 0.0449(10) -0.0012(9) 0.0015(9) -0.0107(9)
C7 0.0451(11) 0.0452(10) 0.0372(9) 0.0014(8) 0.0089(8) -0.0037(9)
C8 0.0567(12) 0.0437(11) 0.0382(10) -0.0130(8) 0.0023(9) -0.0091(9)
C9 0.0555(12) 0.0517(13) 0.0564(13) -0.0079(10) -0.0005(10) 0.0071(10)
C10 0.0704(15) 0.0546(12) 0.0409(11) 0.0016(9) -0.0041(10) 0.0024(11)
C11 0.0514(13) 0.0475(12) 0.0855(18) -0.0089(12) 0.0001(12) 0.0067(10)
C12 0.0591(16) 0.0528(15) 0.132(3) 0.0051(17) -0.0360(17) 0.0127(12)
C13 0.089(2) 0.0633(16) 0.090(2) 0.0195(15) -0.0462(18) -0.0040(15)
C14 0.0681(15) 0.0553(13) 0.0514(12) 0.0145(10) -0.0205(11) -0.0177(11)
C15 0.0454(10) 0.0410(10) 0.0345(10) 0.0036(8) -0.0030(8) -0.0088(8)
C16 0.115(3) 0.096(2) 0.0334(11) 0.0134(12) -0.0155(12) -0.040(2)

loop_
_atom_type_symbol
_atom_type_description
_atom_type_scat_dispersion_real
_atom_type_scat_dispersion_imag
_atom_type_scat_source
C C 0.0181 0.0091 'International Tables Vol C Tables 4.2.6.8 and 6.1.1.4'
H H 0.0000 0.0000 'International Tables Vol C Tables 4.2.6.8 and 6.1.1.4'
N N 0.0311 0.0180 'International Tables Vol C Tables 4.2.6.8 and 6.1.1.4'
O O 0.0492 0.0322 'International Tables Vol C Tables 4.2.6.8 and 6.1.1.4'
Ni Ni -3.0029 0.5091 'International Tables Vol C Tables 4.2.6.8 and 6.1.1.4'

loop_
_geom_angle_atom_site_label_1
_geom_angle_atom_site_label_2
_geom_angle_atom_site_label_3
_geom_angle
_geom_angle_site_symmetry_1
_geom_angle_site_symmetry_3
N1 Ni1 N1 81.59(9) 2_665 .
N1 Ni1 O1 168.85(6) 2_665 .
N1 Ni1 O1 94.85(7) . .
N1 Ni1 O1 94.85(7) 2_665 2_665
N1 Ni1 O1 168.85(6) . 2_665
O1 Ni1 O1 90.53(11) . 2_665
N1 Ni1 O2 107.41(6) 2_665 .
N1 Ni1 O2 95.98(6) . .
O1 Ni1 O2 62.28(5) . .
O1 Ni1 O2 95.17(6) 2_665 .
N1 Ni1 O2 95.98(6) 2_665 2_665
N1 Ni1 O2 107.41(6) . 2_665
O1 Ni1 O2 95.17(6) . 2_665
O1 Ni1 O2 62.28(5) 2_665 2_665
O2 Ni1 O2 149.09(7) . 2_665
N1 Ni1 C1 138.49(7) 2_665 .
N1 Ni1 C1 98.76(7) . .
O1 Ni1 C1 31.37(6) . .
O1 Ni1 C1 90.92(7) 2_665 .
O2 Ni1 C1 31.08(6) . .
O2 Ni1 C1 122.63(6) 2_665 .
N1 Ni1 C1 98.76(7) 2_665 2_665
N1 Ni1 C1 138.49(7) . 2_665
O1 Ni1 C1 90.92(7) . 2_665
O1 Ni1 C1 31.37(6) 2_665 2_665
O2 Ni1 C1 122.63(6) . 2_665
O2 Ni1 C1 31.08(6) 2_665 2_665
C1 Ni1 C1 106.96(9) . 2_665
C11 N1 C15 117.97(19) . .
C11 N1 Ni1 130.09(16) . .
C15 N1 Ni1 111.94(13) . .
C1 O1 Ni1 91.15(12) . .
C1 O2 Ni1 86.18(12) . .
C5 O3 C8 117.38(16) . .
O2 C1 O1 119.74(18) . .
O2 C1 C2 121.78(18) . .
O1 C1 C2 118.45(17) . .
O2 C1 Ni1 62.74(10) . .
O1 C1 Ni1 57.48(10) . .
C2 C1 Ni1 170.30(14) . .
C7 C2 C3 118.85(18) . .
C7 C2 C1 121.76(17) . .
C3 C2 C1 119.29(17) . .
C4 C3 C2 120.97(18) . .
C5 C4 C3 119.44(18) . .
C4 C5 O3 123.22(18) . .
C4 C5 C6 120.44(18) . .
O3 C5 C6 116.33(18) . .
C7 C6 C5 119.77(18) . .
C6 C7 C2 120.52(18) . .
C10 C8 C9 121.2(2) . .
C10 C8 O3 119.6(2) . .
C9 C8 O3 119.1(2) . .
C8 C9 C10 119.3(2) . 5_765
C8 C10 C9 119.4(2) . 5_765
N1 C11 C12 121.8(3) . .
C13 C12 C11 120.3(3) . .
C12 C13 C14 119.6(2) . .
C13 C14 C15 116.9(2) . .
C13 C14 C16 123.8(2) . .
C15 C14 C16 119.3(2) . .
N1 C15 C14 123.4(2) . .
N1 C15 C15 117.24(11) . 2_665
C14 C15 C15 119.37(14) . 2_665
C16 C16 C14 121.37(16) 2_665 .

loop_
_geom_bond_atom_site_label_1
_geom_bond_atom_site_label_2
_geom_bond_distance
_geom_bond_site_symmetry_2
Ni1 N1 2.0415(16) 2_665
Ni1 N1 2.0415(16) .
Ni1 O1 2.0483(15) .
Ni1 O1 2.0483(15) 2_665
Ni1 O2 2.1638(13) .
Ni1 O2 2.1638(13) 2_665
Ni1 C1 2.429(2) .
Ni1 C1 2.429(2) 2_665
N1 C11 1.329(3) .
N1 C15 1.352(2) .
O1 C1 1.265(2) .
O2 C1 1.256(2) .
O3 C5 1.379(2) .
O3 C8 1.403(3) .
C1 C2 1.495(3) .
C2 C7 1.386(3) .
C2 C3 1.390(3) .
C3 C4 1.380(3) .
C4 C5 1.378(3) .
C5 C6 1.385(3) .
C6 C7 1.381(3) .
C8 C10 1.367(3) .
C8 C9 1.378(3) .
C9 C10 1.384(3) 5_765
C10 C9 1.384(3) 5_765
C11 C12 1.397(4) .
C12 C13 1.350(5) .
C13 C14 1.398(4) .
C14 C15 1.402(3) .
C14 C16 1.426(4) .
C15 C15 1.430(4) 2_665
C16 C16 1.320(7) 2_665
